data_1519593
loop_
_publ_author_name
'Yenilmez-Ciftci, Gonul'
'Shaw, Robert A.'
'Mayer, Thomas A.'
'Kilic, A.'
'Hursthouse, Michael B.'
'Davies, David B.'
'Coles, Simon J.'

_publ_section_title
;
 1,3,5,7,11-Pentaaza-2,4,6-triphospha spiro[5.5] undeca-1,3,5-triene-
 (1,4-butanediyl)bis[2,2,4,4-tetrapyrrollidine]
;
_journal_name_full 'Crystal Structure Report Archive'
_journal_page_first 105
_journal_year 2004
_chemical_formula_moiety C42H54N18P6
_chemical_formula_sum 'C42 H54 N18 P6'
_chemical_formula_weight 996.85
_space_group_IT_number 14
_symmetry_cell_setting monoclinic
_symmetry_space_group_name_Hall '-P 2ybc'
_symmetry_space_group_name_H-M 'P 1 21/c 1'
_atom_sites_solution_hydrogens geom
_atom_sites_solution_primary direct
_atom_sites_solution_secondary difmap
_cell_angle_alpha 90.00
_cell_angle_beta 94.599(10)
_cell_angle_gamma 90.00
_cell_formula_units_Z 4
_cell_length_a 30.586(10)
_cell_length_b 9.660(2)
_cell_length_c 18.449(5)
_cell_measurement_reflns_used 38071
_cell_measurement_temperature 120(2)
_cell_measurement_theta_max 27.1
_cell_measurement_theta_min 2.91
_cell_volume 5433(3)
_computing_cell_refinement 'DENZO & COLLECT'
_computing_data_collection 'DENZO (Otwinowski & Minor, 1997) & COLLECT (Hooft, 1998)'
_computing_data_reduction 'DENZO & COLLECT'
_computing_molecular_graphics 'PLATON (Spek, 2002)'
_computing_structure_refinement 'SHELXL-97 (Sheldrick, 1997)'
_computing_structure_solution 'SHELXS-97 (Sheldrick, 1997)'
_diffrn_ambient_temperature 120(2)
_diffrn_detector_area_resol_mean 9.091
_diffrn_measured_fraction_theta_full 0.536
_diffrn_measured_fraction_theta_max 0.536
_diffrn_measurement_device_type 'Bruker-Nonius KappaCCD'
_diffrn_measurement_method '\f & \w scans'
_diffrn_radiation_monochromator '6 cm confocal mirrors'
_diffrn_radiation_source 'Bruker-Nonius KappaCCD'
_diffrn_radiation_type MoK\a
_diffrn_radiation_wavelength 0.71073
_diffrn_reflns_av_R_equivalents 0.1345
_diffrn_reflns_av_sigmaI/netI 0.2151
_diffrn_reflns_limit_h_max 37
_diffrn_reflns_limit_h_min -37
_diffrn_reflns_limit_k_max 10
_diffrn_reflns_limit_k_min -10
_diffrn_reflns_limit_l_max 22
_diffrn_reflns_limit_l_min -20
_diffrn_reflns_number 11422
_diffrn_reflns_theta_full 26.00
_diffrn_reflns_theta_max 26.00
_diffrn_reflns_theta_min 2.91
_diffrn_standards_number 0
_exptl_absorpt_coefficient_mu 0.245
_exptl_absorpt_correction_T_max 0.9927
_exptl_absorpt_correction_T_min 0.9435
_exptl_absorpt_correction_type multi-scan
_exptl_absorpt_process_details 'SORTAV (Blessing, 1997)'
_exptl_crystal_colour colourless
_exptl_crystal_density_diffrn 1.219
_exptl_crystal_density_method 'not measured'
_exptl_crystal_description needle
_exptl_crystal_F_000 2088
_exptl_crystal_size_max 0.24
_exptl_crystal_size_mid 0.05
_exptl_crystal_size_min 0.03
_refine_diff_density_max 0.512
_refine_diff_density_min -0.964
_refine_diff_density_rms 0.075
_refine_ls_extinction_method none
_refine_ls_goodness_of_fit_ref 1.192
_refine_ls_hydrogen_treatment mixed
_refine_ls_matrix_type full
_refine_ls_number_parameters 595
_refine_ls_number_reflns 5717
_refine_ls_number_restraints 1323
_refine_ls_restrained_S_all 3.244
_refine_ls_R_factor_all 0.2750
_refine_ls_R_factor_gt 0.1405
_refine_ls_shift/su_max 0.046
_refine_ls_shift/su_mean 0.019
_refine_ls_structure_factor_coef Fsqd
_refine_ls_weighting_details 'calc w=1/[\s^2^(Fo^2^)+(0.0439P)^2^+22.2230P] where P=(Fo^2^+2Fc^2^)/3'
_refine_ls_weighting_scheme calc
_refine_ls_wR_factor_gt 0.2593
_refine_ls_wR_factor_ref 0.3149
_reflns_number_gt 2341
_reflns_number_total 5717
_reflns_threshold_expression >2sigma(I)
_cod_data_source_file eCrystal-142.cif
_cod_data_source_block 03src0086
_cod_depositor_comments
;
Citation :
Yenilmez-Ciftci, Gonul and Shaw, Robert A and Mayer, Thomas A. and 
Kilic, A. and Hursthouse, Michael B. and Davies, David B. and 
Coles, Simon J. (2004) 
University of Southampton, Crystal Structure Report Archive. 
(doi:10.5258/ecrystals/142)

More at:
http://ecrystals.chem.soton.ac.uk/105/

The following automatic conversions were performed:

'_symmetry_cell_setting' value 'Monoclinic' changed to 'monoclinic'
according to the built-in table from CIF Core dictionary named
'cif_core.dic' version 2.4.1 from 2010-06-29.

Automatic conversion script
Id: cif_fix_values 3271 2015-04-21 07:52:19Z andrius 
;
_cod_original_sg_symbol_H-M P2(1)/c
_cod_database_code 1519593

loop_
_symmetry_equiv_pos_as_xyz
'x, y, z'
'-x, y+1/2, -z+1/2'
'-x, -y, -z'
'x, -y-1/2, z-1/2'

loop_
_atom_site_label
_atom_site_type_symbol
_atom_site_fract_x
_atom_site_fract_y
_atom_site_fract_z
_atom_site_U_iso_or_equiv
_atom_site_adp_type
_atom_site_occupancy
_atom_site_symmetry_multiplicity
_atom_site_calc_flag
_atom_site_refinement_flags
_atom_site_disorder_assembly
_atom_site_disorder_group
C1 C 0.3396(18) -0.083(7) -0.120(3) 0.101(4) Uani 1 1 d U . .
H1 H 0.3545 -0.0062 -0.1390 0.122 Uiso 1 1 calc R . .
C2 C 0.310(2) -0.178(11) -0.160(4) 0.156(4) Uani 1 1 d U . .
H2 H 0.3049 -0.1821 -0.2118 0.187 Uiso 1 1 calc R . .
C3 C 0.290(3) -0.261(11) -0.112(4) 0.173(4) Uani 1 1 d U . .
H3 H 0.2680 -0.3285 -0.1251 0.208 Uiso 1 1 calc R . .
C4 C 0.307(2) -0.231(10) -0.041(4) 0.138(4) Uani 1 1 d U . .
H4 H 0.2969 -0.2692 0.0022 0.165 Uiso 1 1 calc R . .
C5 C 0.407(2) -0.258(10) 0.073(4) 0.121(4) Uani 1 1 d U . .
H5 H 0.4182 -0.2741 0.0274 0.146 Uiso 1 1 calc R . .
C6 C 0.421(2) -0.330(11) 0.139(4) 0.153(4) Uani 1 1 d U . .
H6 H 0.4395 -0.4080 0.1460 0.184 Uiso 1 1 calc R . .
C7 C 0.398(2) -0.247(10) 0.193(4) 0.126(4) Uani 1 1 d U . .
H7 H 0.4024 -0.2610 0.2443 0.151 Uiso 1 1 calc R . .
C8 C 0.369(2) -0.147(10) 0.162(3) 0.117(4) Uani 1 1 d U . .
H8 H 0.3501 -0.0866 0.1860 0.140 Uiso 1 1 calc R . .
C9 C 0.4037(18) 0.260(7) -0.120(3) 0.081(4) Uani 1 1 d U . .
H9 H 0.3903 0.1756 -0.1360 0.098 Uiso 1 1 calc R . .
C10 C 0.405(3) 0.386(12) -0.162(5) 0.193(4) Uani 1 1 d U . .
H10 H 0.3958 0.3991 -0.2116 0.231 Uiso 1 1 calc R . .
C11 C 0.4221(15) 0.488(7) -0.110(3) 0.070(4) Uani 1 1 d U . .
H11 H 0.4217 0.5850 -0.1200 0.084 Uiso 1 1 calc R . .
C12 C 0.440(2) 0.430(9) -0.043(4) 0.100(4) Uani 1 1 d U . .
H12 H 0.4566 0.4752 -0.0039 0.120 Uiso 1 1 calc R . .
C13 C 0.4548(18) 0.218(9) 0.156(3) 0.091(4) Uani 1 1 d U . .
H13 H 0.4323 0.2510 0.1839 0.110 Uiso 1 1 calc R . .
C14 C 0.498(3) 0.149(14) 0.183(5) 0.223(4) Uani 1 1 d U . .
H14 H 0.5069 0.1330 0.2324 0.268 Uiso 1 1 calc R . .
C15 C 0.521(3) 0.112(13) 0.125(5) 0.196(4) Uani 1 1 d U . .
H15 H 0.5475 0.0601 0.1282 0.235 Uiso 1 1 calc R . .
C16 C 0.4988(19) 0.165(11) 0.059(4) 0.140(4) Uani 1 1 d U . .
H16 H 0.5090 0.1630 0.0119 0.169 Uiso 1 1 calc R . .
C17 C 0.3193(16) 0.369(8) 0.196(3) 0.068(4) Uani 1 1 d U . .
H17A H 0.3472 0.4178 0.1910 0.082 Uiso 1 1 calc R . .
H17B H 0.3145 0.3657 0.2489 0.082 Uiso 1 1 calc R . .
C18 C 0.2825(15) 0.445(8) 0.156(3) 0.064(4) Uani 1 1 d U . .
H18A H 0.2543 0.4023 0.1672 0.076 Uiso 1 1 calc R . .
H18B H 0.2825 0.5419 0.1729 0.076 Uiso 1 1 calc R . .
C19 C 0.2858(16) 0.442(8) 0.075(3) 0.067(4) Uani 1 1 d U . .
H19A H 0.2606 0.4938 0.0518 0.081 Uiso 1 1 calc R . .
H19B H 0.3128 0.4920 0.0646 0.081 Uiso 1 1 calc R . .
C20 C 0.2868(14) 0.316(7) -0.036(3) 0.057(3) Uani 1 1 d U . .
H20A H 0.2977 0.2272 -0.0550 0.068 Uiso 1 1 calc R . .
H20B H 0.3082 0.3884 -0.0466 0.068 Uiso 1 1 calc R . .
C21 C 0.2426(15) 0.350(8) -0.078(3) 0.071(4) Uani 1 1 d U . .
H21A H 0.2209 0.2775 -0.0685 0.086 Uiso 1 1 calc R . .
H21B H 0.2317 0.4393 -0.0608 0.086 Uiso 1 1 calc R . .
C22 C 0.2469(15) 0.359(7) -0.159(3) 0.062(4) Uani 1 1 d U . .
H22A H 0.2551 0.2661 -0.1767 0.074 Uiso 1 1 calc R . .
H22B H 0.2711 0.4229 -0.1677 0.074 Uiso 1 1 calc R . .
C23 C 0.2057(15) 0.407(8) -0.204(3) 0.063(4) Uani 1 1 d U . .
H23A H 0.1822 0.3375 -0.2005 0.076 Uiso 1 1 calc R . .
H23B H 0.1955 0.4953 -0.1839 0.076 Uiso 1 1 calc R . .
C24 C 0.2210(15) 0.573(8) -0.295(3) 0.075(4) Uani 1 1 d U . .
H24A H 0.2431 0.6090 -0.2571 0.090 Uiso 1 1 calc R . .
H24B H 0.1934 0.6240 -0.2898 0.090 Uiso 1 1 calc R . .
C25 C 0.2365(15) 0.604(8) -0.368(3) 0.064(4) Uani 1 1 d U . .
H25A H 0.2372 0.7050 -0.3758 0.077 Uiso 1 1 calc R . .
H25B H 0.2667 0.5680 -0.3706 0.077 Uiso 1 1 calc R . .
C26 C 0.2069(15) 0.538(7) -0.429(3) 0.062(4) Uani 1 1 d U . .
H26A H 0.1785 0.5875 -0.4330 0.074 Uiso 1 1 calc R . .
H26B H 0.2205 0.5501 -0.4755 0.074 Uiso 1 1 calc R . .
C27 C 0.0585(16) 0.390(7) -0.209(3) 0.075(4) Uani 1 1 d U . .
H27 H 0.0747 0.3166 -0.1848 0.090 Uiso 1 1 calc R . .
C28 C 0.034(3) 0.504(11) -0.174(4) 0.141(4) Uani 1 1 d U . .
H28 H 0.0233 0.5024 -0.1272 0.169 Uiso 1 1 calc R . .
C29 C 0.029(3) 0.617(12) -0.225(4) 0.170(4) Uani 1 1 d U . .
H29 H 0.0225 0.7103 -0.2146 0.204 Uiso 1 1 calc R . .
C30 C 0.0379(15) 0.557(8) -0.296(3) 0.068(4) Uani 1 1 d U . .
H30 H 0.0347 0.6038 -0.3412 0.082 Uiso 1 1 calc R . .
C31 C 0.0804(16) 0.392(8) -0.487(3) 0.070(4) Uani 1 1 d U . .
H31 H 0.1056 0.4462 -0.4932 0.084 Uiso 1 1 calc R . .
C32 C 0.056(2) 0.310(10) -0.542(3) 0.155(4) Uani 1 1 d U . .
H32 H 0.0648 0.2866 -0.5883 0.186 Uiso 1 1 calc R . .
C33 C 0.014(2) 0.269(11) -0.513(4) 0.155(4) Uani 1 1 d U . .
H33 H -0.0110 0.2336 -0.5413 0.186 Uiso 1 1 calc R . .
C34 C 0.0175(17) 0.292(8) -0.438(3) 0.083(4) Uani 1 1 d U . .
H34 H -0.0025 0.2617 -0.4044 0.100 Uiso 1 1 calc R . .
C35 C 0.1547(19) 0.017(9) -0.453(3) 0.111(4) Uani 1 1 d U . .
H35 H 0.1712 0.0966 -0.4642 0.133 Uiso 1 1 calc R . .
C36 C 0.145(2) -0.097(10) -0.501(4) 0.126(4) Uani 1 1 d U . .
H36 H 0.1604 -0.1241 -0.5417 0.151 Uiso 1 1 calc R . .
C37 C 0.106(2) -0.166(11) -0.472(4) 0.131(4) Uani 1 1 d U . .
H37 H 0.0866 -0.2298 -0.4970 0.157 Uiso 1 1 calc R . .
C38 C 0.102(2) -0.119(11) -0.401(4) 0.175(4) Uani 1 1 d U . .
H38 H 0.0829 -0.1532 -0.3679 0.210 Uiso 1 1 calc R . .
C39 C 0.176(3) -0.077(11) -0.230(5) 0.177(4) Uani 1 1 d U . .
H39 H 0.2011 -0.0873 -0.2570 0.212 Uiso 1 1 calc R . .
C40 C 0.169(3) -0.143(12) -0.163(5) 0.217(4) Uani 1 1 d U . .
H40 H 0.1841 -0.2210 -0.1423 0.261 Uiso 1 1 calc R . .
C41 C 0.135(3) -0.072(11) -0.133(5) 0.174(4) Uani 1 1 d U . .
H41 H 0.1260 -0.0868 -0.0854 0.209 Uiso 1 1 calc R . .
C42 C 0.115(2) 0.028(11) -0.184(4) 0.169(4) Uani 1 1 d U . .
H42 H 0.0928 0.0920 -0.1765 0.202 Uiso 1 1 calc R . .
N1 N 0.3218(11) 0.053(6) 0.056(2) 0.062(12) Uani 1 1 d U . .
N2 N 0.4011(11) 0.047(6) 0.000(2) 0.062(13) Uani 1 1 d U . .
N3 N 0.3738(11) 0.285(6) 0.066(2) 0.061(14) Uani 1 1 d U . .
N4 N 0.3219(12) 0.229(6) 0.168(2) 0.058(13) Uani 1 1 d U . .
H4N H 0.3200 0.1562 0.1970 0.069 Uiso 1 1 calc R . .
N5 N 0.2867(10) 0.303(6) 0.0421(19) 0.057(12) Uani 1 1 d U . .
N6 N 0.3414(13) -0.131(7) -0.046(2) 0.071(15) Uani 1 1 d U . .
N7 N 0.3732(14) -0.158(7) 0.086(2) 0.088(14) Uani 1 1 d U . .
N8 N 0.4262(14) 0.282(7) -0.049(2) 0.076(13) Uani 1 1 d U . .
N9 N 0.4557(12) 0.223(7) 0.081(2) 0.080(18) Uani 1 1 d U . .
N10 N 0.1314(10) 0.429(6) -0.342(2) 0.054(13) Uani 1 1 d U . .
N11 N 0.0905(11) 0.184(6) -0.318(2) 0.060(12) Uani 1 1 d U . .
N12 N 0.1793(11) 0.194(6) -0.324(2) 0.053(3) Uani 1 1 d U . .
N13 N 0.2135(11) 0.427(6) -0.279(2) 0.060(12) Uani 1 1 d U . .
N14 N 0.1989(11) 0.392(6) -0.418(2) 0.052(12) Uani 1 1 d U . .
H14N H 0.2049 0.3276 -0.4496 0.063 Uiso 1 1 calc R . .
N15 N 0.0522(11) 0.414(6) -0.284(2) 0.061(12) Uani 1 1 d U . .
N16 N 0.0583(10) 0.373(6) -0.420(2) 0.057(15) Uani 1 1 d U . .
N17 N 0.1353(14) -0.007(7) -0.387(2) 0.075(3) Uani 1 1 d U . .
N18 N 0.1386(14) 0.007(7) -0.248(3) 0.079(3) Uani 1 1 d U . .
P1 P 0.3286(4) 0.210(2) 0.0798(7) 0.052(6) Uani 1 1 d U . .
P2 P 0.3601(4) -0.034(2) 0.0248(8) 0.062(6) Uani 1 1 d U . .
P3 P 0.4116(4) 0.205(2) 0.0246(8) 0.056(6) Uani 1 1 d U . .
P4 P 0.1774(4) 0.356(2) -0.3402(7) 0.047(5) Uani 1 1 d U . .
P5 P 0.0862(4) 0.347(2) -0.3410(7) 0.052(6) Uani 1 1 d U . .
P6 P 0.1354(4) 0.106(2) -0.3206(8) 0.060(6) Uani 1 1 d U . .

loop_
_atom_site_aniso_label
_atom_site_aniso_U_11
_atom_site_aniso_U_22
_atom_site_aniso_U_33
_atom_site_aniso_U_23
_atom_site_aniso_U_13
_atom_site_aniso_U_12
C1 0.117(5) 0.129(5) 0.058(5) 0.001(4) 0.008(4) -0.017(4)
C2 0.166(5) 0.186(5) 0.114(6) -0.004(4) 0.005(4) -0.099(4)
C3 0.174(5) 0.207(5) 0.133(6) -0.001(4) -0.020(4) -0.113(4)
C4 0.145(5) 0.150(5) 0.118(6) -0.001(4) 0.012(4) -0.097(4)
C5 0.140(5) 0.109(5) 0.115(6) 0.017(4) 0.014(4) 0.054(4)
C6 0.150(5) 0.202(5) 0.108(6) 0.001(4) 0.011(4) 0.080(4)
C7 0.128(5) 0.158(5) 0.091(5) 0.014(4) 0.009(4) 0.046(4)
C8 0.119(5) 0.164(5) 0.069(5) 0.001(4) 0.009(4) 0.035(4)
C9 0.128(5) 0.066(5) 0.050(5) -0.001(4) 0.006(4) -0.007(4)
C10 0.292(5) 0.189(5) 0.093(6) 0.020(4) -0.002(4) -0.068(4)
C11 0.072(5) 0.051(5) 0.086(6) 0.001(4) 0.000(4) -0.046(4)
C12 0.133(5) 0.068(5) 0.099(6) 0.000(4) 0.008(4) -0.021(4)
C13 0.089(5) 0.109(5) 0.077(5) 0.000(4) 0.006(4) 0.000(4)
C14 0.112(5) 0.386(5) 0.166(6) 0.085(4) -0.022(4) 0.010(4)
C15 0.133(5) 0.256(5) 0.198(6) 0.017(4) 0.015(4) 0.064(4)
C16 0.080(5) 0.201(5) 0.140(5) -0.068(4) 0.010(4) 0.023(4)
C17 0.069(5) 0.069(5) 0.068(5) -0.005(4) 0.006(4) -0.003(4)
C18 0.064(5) 0.064(5) 0.063(5) -0.001(4) 0.006(4) 0.000(4)
C19 0.063(5) 0.078(5) 0.062(5) -0.001(4) 0.005(4) 0.000(4)
C20 0.055(5) 0.060(5) 0.056(5) 0.001(4) 0.005(4) 0.000(4)
C21 0.062(5) 0.092(5) 0.060(5) 0.000(4) 0.006(4) 0.000(4)
C22 0.062(5) 0.062(5) 0.062(5) -0.001(4) 0.004(4) 0.000(4)
C23 0.064(5) 0.071(5) 0.055(5) -0.001(4) 0.004(4) -0.003(4)
C24 0.055(5) 0.100(5) 0.069(5) -0.020(4) 0.002(4) 0.000(4)
C25 0.064(5) 0.064(5) 0.064(5) 0.001(4) 0.005(4) 0.000(4)
C26 0.060(5) 0.063(5) 0.061(5) 0.001(4) 0.004(4) 0.001(4)
C27 0.078(5) 0.076(5) 0.071(5) 0.002(4) 0.007(4) 0.035(4)
C28 0.208(5) 0.138(5) 0.081(6) -0.006(4) 0.030(4) 0.058(4)
C29 0.251(5) 0.170(5) 0.091(6) 0.001(4) 0.019(4) 0.089(4)
C30 0.069(5) 0.068(5) 0.068(5) 0.001(4) 0.005(4) 0.012(4)
C31 0.069(5) 0.084(5) 0.056(5) 0.001(4) 0.007(4) -0.004(4)
C32 0.099(5) 0.258(5) 0.108(6) -0.074(4) 0.016(4) -0.058(4)
C33 0.148(5) 0.225(5) 0.093(6) -0.026(4) 0.012(4) -0.079(4)
C34 0.069(5) 0.097(5) 0.082(5) 0.000(4) 0.004(4) -0.019(4)
C35 0.114(5) 0.112(5) 0.111(5) -0.049(4) 0.045(4) -0.050(4)
C36 0.128(5) 0.127(5) 0.128(6) -0.050(4) 0.032(4) -0.042(4)
C37 0.129(5) 0.161(5) 0.102(6) -0.043(4) 0.013(4) -0.038(4)
C38 0.179(5) 0.179(5) 0.179(6) -0.082(4) 0.092(4) -0.128(4)
C39 0.177(5) 0.186(5) 0.177(6) 0.090(4) 0.078(4) 0.094(4)
C40 0.219(5) 0.235(5) 0.212(6) 0.131(4) 0.109(4) 0.163(4)
C41 0.182(5) 0.198(5) 0.146(6) 0.046(4) 0.031(4) 0.117(4)
C42 0.169(5) 0.249(5) 0.093(6) 0.051(4) 0.044(4) 0.132(4)
N1 0.050(18) 0.07(2) 0.06(2) -0.01(2) 0.002(17) -0.019(17)
N2 0.046(18) 0.05(2) 0.09(3) 0.00(2) -0.002(17) -0.006(18)
N3 0.035(14) 0.07(3) 0.07(2) -0.03(3) 0.008(15) -0.011(18)
N4 0.07(2) 0.06(3) 0.039(19) 0.01(2) -0.003(16) 0.00(2)
N5 0.042(17) 0.10(3) 0.027(17) -0.01(2) 0.003(14) 0.00(2)
N6 0.08(2) 0.09(4) 0.046(19) 0.00(2) 0.008(17) -0.02(2)
N7 0.10(3) 0.12(3) 0.049(19) 0.02(2) 0.013(19) 0.02(2)
N8 0.10(3) 0.07(3) 0.06(2) -0.01(2) 0.019(17) -0.03(3)
N9 0.048(17) 0.12(5) 0.07(2) -0.03(3) 0.004(16) 0.00(2)
N10 0.035(14) 0.08(3) 0.05(2) 0.01(3) -0.005(13) 0.006(17)
N11 0.055(18) 0.07(2) 0.05(2) 0.02(2) 0.012(16) 0.015(17)
N12 0.053(5) 0.054(5) 0.053(5) 0.000(4) 0.004(4) 0.001(4)
N13 0.035(17) 0.10(3) 0.046(18) 0.00(2) -0.003(14) -0.01(2)
N14 0.06(2) 0.05(3) 0.039(19) -0.01(2) 0.015(15) 0.00(2)
N15 0.053(18) 0.09(3) 0.039(17) 0.02(2) 0.011(15) 0.02(2)
N16 0.038(17) 0.09(4) 0.044(17) 0.01(2) 0.002(13) 0.00(2)
N17 0.081(5) 0.074(5) 0.071(5) -0.005(4) 0.017(4) -0.003(4)
N18 0.080(5) 0.079(5) 0.078(5) 0.014(4) 0.010(4) 0.005(4)
P1 0.042(6) 0.071(15) 0.042(8) 0.000(9) -0.003(5) -0.003(8)
P2 0.063(8) 0.082(17) 0.040(8) 0.002(10) -0.001(6) -0.002(9)
P3 0.047(6) 0.073(17) 0.047(8) -0.009(10) 0.003(5) -0.008(8)
P4 0.035(6) 0.068(15) 0.037(7) -0.004(9) -0.003(5) 0.005(7)
P5 0.039(6) 0.083(16) 0.033(7) 0.000(9) 0.002(5) 0.003(8)
P6 0.058(7) 0.076(17) 0.046(8) 0.000(9) 0.013(6) 0.002(8)

loop_
_atom_type_symbol
_atom_type_description
_atom_type_scat_dispersion_real
_atom_type_scat_dispersion_imag
_atom_type_scat_source
C C 0.0033 0.0016 'International Tables Vol C Tables 4.2.6.8 and 6.1.1.4'
H H 0.0000 0.0000 'International Tables Vol C Tables 4.2.6.8 and 6.1.1.4'
N N 0.0061 0.0033 'International Tables Vol C Tables 4.2.6.8 and 6.1.1.4'
P P 0.1023 0.0942 'International Tables Vol C Tables 4.2.6.8 and 6.1.1.4'

loop_
_geom_angle_atom_site_label_1
_geom_angle_atom_site_label_2
_geom_angle_atom_site_label_3
_geom_angle
_geom_angle_site_symmetry_1
_geom_angle_site_symmetry_3
N6 C1 C2 105(6) . .
N6 C1 H1 127.5 . .
C2 C1 H1 127.6 . .
C3 C2 C1 109(7) . .
C3 C2 H2 125.3 . .
C1 C2 H2 125.3 . .
C2 C3 C4 110(8) . .
C2 C3 H3 125.2 . .
C4 C3 H3 125.2 . .
C3 C4 N6 108(7) . .
C3 C4 H4 126.2 . .
N6 C4 H4 126.3 . .
C6 C5 N7 111(6) . .
C6 C5 H5 124.5 . .
N7 C5 H5 124.6 . .
C5 C6 C7 101(7) . .
C5 C6 H6 129.7 . .
C7 C6 H6 129.7 . .
C8 C7 C6 114(6) . .
C8 C7 H7 123.1 . .
C6 C7 H7 123.0 . .
C7 C8 N7 104(6) . .
C7 C8 H8 127.8 . .
N7 C8 H8 127.8 . .
N8 C9 C10 109(6) . .
N8 C9 H9 125.3 . .
C10 C9 H9 125.4 . .
C11 C10 C9 104(7) . .
C11 C10 H10 127.8 . .
C9 C10 H10 127.8 . .
C10 C11 C12 113(7) . .
C10 C11 H11 123.2 . .
C12 C11 H11 123.3 . .
C11 C12 N8 103(6) . .
C11 C12 H12 128.5 . .
N8 C12 H12 128.5 . .
N9 C13 C14 105(6) . .
N9 C13 H13 127.5 . .
C14 C13 H13 127.5 . .
C15 C14 C13 110(7) . .
C15 C14 H14 124.9 . .
C13 C14 H14 124.8 . .
C14 C15 C16 109(8) . .
C14 C15 H15 125.6 . .
C16 C15 H15 125.6 . .
C15 C16 N9 106(6) . .
C15 C16 H16 127.1 . .
N9 C16 H16 127.0 . .
N4 C17 C18 110(5) . .
N4 C17 H17A 109.7 . .
C18 C17 H17A 109.7 . .
N4 C17 H17B 109.7 . .
C18 C17 H17B 109.7 . .
H17A C17 H17B 108.2 . .
C19 C18 C17 112(5) . .
C19 C18 H18A 109.2 . .
C17 C18 H18A 109.1 . .
C19 C18 H18B 109.1 . .
C17 C18 H18B 109.2 . .
H18A C18 H18B 107.9 . .
N5 C19 C18 116(6) . .
N5 C19 H19A 108.4 . .
C18 C19 H19A 108.4 . .
N5 C19 H19B 108.4 . .
C18 C19 H19B 108.3 . .
H19A C19 H19B 107.4 . .
N5 C20 C21 117(4) . .
N5 C20 H20A 108.1 . .
C21 C20 H20A 108.1 . .
N5 C20 H20B 108.2 . .
C21 C20 H20B 108.1 . .
H20A C20 H20B 107.3 . .
C22 C21 C20 112(4) . .
C22 C21 H21A 109.3 . .
C20 C21 H21A 109.3 . .
C22 C21 H21B 109.3 . .
C20 C21 H21B 109.3 . .
H21A C21 H21B 107.9 . .
C21 C22 C23 115(4) . .
C21 C22 H22A 108.5 . .
C23 C22 H22A 108.5 . .
C21 C22 H22B 108.6 . .
C23 C22 H22B 108.5 . .
H22A C22 H22B 107.5 . .
N13 C23 C22 112(4) . .
N13 C23 H23A 109.3 . .
C22 C23 H23A 109.3 . .
N13 C23 H23B 109.2 . .
C22 C23 H23B 109.2 . .
H23A C23 H23B 107.9 . .
N13 C24 C25 115(5) . .
N13 C24 H24A 108.4 . .
C25 C24 H24A 108.5 . .
N13 C24 H24B 108.4 . .
C25 C24 H24B 108.4 . .
H24A C24 H24B 107.5 . .
C26 C25 C24 112(5) . .
C26 C25 H25A 109.3 . .
C24 C25 H25A 109.2 . .
C26 C25 H25B 109.3 . .
C24 C25 H25B 109.3 . .
H25A C25 H25B 107.9 . .
N14 C26 C25 114(5) . .
N14 C26 H26A 108.8 . .
C25 C26 H26A 108.8 . .
N14 C26 H26B 108.9 . .
C25 C26 H26B 108.9 . .
H26A C26 H26B 107.7 . .
N15 C27 C28 105(5) . .
N15 C27 H27 127.4 . .
C28 C27 H27 127.4 . .
C29 C28 C27 108(7) . .
C29 C28 H28 126.0 . .
C27 C28 H28 126.1 . .
C28 C29 C30 106(9) . .
C28 C29 H29 127.2 . .
C30 C29 H29 127.1 . .
C29 C30 N15 108(6) . .
C29 C30 H30 125.8 . .
N15 C30 H30 125.9 . .
C32 C31 N16 106(5) . .
C32 C31 H31 127.1 . .
N16 C31 H31 127.1 . .
C33 C32 C31 108(6) . .
C33 C32 H32 125.8 . .
C31 C32 H32 125.8 . .
C34 C33 C32 108(6) . .
C34 C33 H33 126.0 . .
C32 C33 H33 125.9 . .
C33 C34 N16 107(5) . .
C33 C34 H34 126.2 . .
N16 C34 H34 126.3 . .
N17 C35 C36 109(7) . .
N17 C35 H35 125.5 . .
C36 C35 H35 125.6 . .
C35 C36 C37 104(6) . .
C35 C36 H36 127.8 . .
C37 C36 H36 128.0 . .
C38 C37 C36 108(7) . .
C38 C37 H37 126.0 . .
C36 C37 H37 125.7 . .
C37 C38 N17 107(6) . .
C37 C38 H38 126.3 . .
N17 C38 H38 126.4 . .
N18 C39 C40 106(7) . .
N18 C39 H39 126.8 . .
C40 C39 H39 126.9 . .
C41 C40 C39 107(9) . .
C41 C40 H40 126.3 . .
C39 C40 H40 126.3 . .
C40 C41 C42 111(8) . .
C40 C41 H41 124.6 . .
C42 C41 H41 124.7 . .
C41 C42 N18 104(7) . .
C41 C42 H42 128.0 . .
N18 C42 H42 128.1 . .
P2 N1 P1 121(3) . .
P2 N2 P3 122(3) . .
P1 N3 P3 121(4) . .
C17 N4 P1 118(4) . .
C17 N4 H4N 121.2 . .
P1 N4 H4N 121.2 . .
C20 N5 C19 110(5) . .
C20 N5 P1 113(3) . .
C19 N5 P1 111(3) . .
C1 N6 C4 107(5) . .
C1 N6 P2 123(5) . .
C4 N6 P2 123(4) . .
C8 N7 C5 109(6) . .
C8 N7 P2 125(6) . .
C5 N7 P2 121(4) . .
C9 N8 C12 109(5) . .
C9 N8 P3 123(4) . .
C12 N8 P3 118(4) . .
C13 N9 C16 109(5) . .
C13 N9 P3 123(4) . .
C16 N9 P3 119(4) . .
P4 N10 P5 123(4) . .
P6 N11 P5 120(3) . .
P6 N12 P4 121(3) . .
C23 N13 C24 111(5) . .
C23 N13 P4 116(4) . .
C24 N13 P4 112(3) . .
C26 N14 P4 114(4) . .
C26 N14 H14N 123.0 . .
P4 N14 H14N 123.0 . .
C27 N15 C30 108(5) . .
C27 N15 P5 121(4) . .
C30 N15 P5 118(4) . .
C31 N16 C34 108(4) . .
C31 N16 P5 122(3) . .
C34 N16 P5 119(4) . .
C35 N17 C38 107(5) . .
C35 N17 P6 124(5) . .
C38 N17 P6 125(4) . .
C39 N18 C42 109(6) . .
C39 N18 P6 121(5) . .
C42 N18 P6 126(6) . .
N3 P1 N1 119(3) . .
N3 P1 N4 106(2) . .
N1 P1 N4 111(3) . .
N3 P1 N5 109(3) . .
N1 P1 N5 109(2) . .
N4 P1 N5 101(2) . .
N2 P2 N1 118(3) . .
N2 P2 N6 107(2) . .
N1 P2 N6 111(2) . .
N2 P2 N7 113(2) . .
N1 P2 N7 106(3) . .
N6 P2 N7 100(3) . .
N2 P3 N3 116(2) . .
N2 P3 N9 114(3) . .
N3 P3 N9 103(2) . .
N2 P3 N8 105(3) . .
N3 P3 N8 115(3) . .
N9 P3 N8 102(2) . .
N10 P4 N12 118(2) . .
N10 P4 N13 112(3) . .
N12 P4 N13 106(3) . .
N10 P4 N14 107(2) . .
N12 P4 N14 111(3) . .
N13 P4 N14 102(2) . .
N10 P5 N11 116(2) . .
N10 P5 N16 107(2) . .
N11 P5 N16 114(3) . .
N10 P5 N15 114(3) . .
N11 P5 N15 105(3) . .
N16 P5 N15 101(2) . .
N11 P6 N12 119(3) . .
N11 P6 N18 104(2) . .
N12 P6 N18 111(2) . .
N11 P6 N17 113(2) . .
N12 P6 N17 106(2) . .
N18 P6 N17 102(3) . .

loop_
_geom_bond_atom_site_label_1
_geom_bond_atom_site_label_2
_geom_bond_distance
_geom_bond_site_symmetry_2
C1 N6 1.45(7) .
C1 C2 1.45(10) .
C1 H1 0.9500 .
C2 C3 1.38(12) .
C2 H2 0.9500 .
C3 C4 1.40(11) .
C3 H3 0.9500 .
C4 N6 1.45(9) .
C4 H4 0.9500 .
C5 C6 1.43(11) .
C5 N7 1.45(10) .
C5 H5 0.9500 .
C6 C7 1.50(11) .
C6 H6 0.9500 .
C7 C8 1.40(11) .
C7 H7 0.9500 .
C8 N7 1.43(7) .
C8 H8 0.9500 .
C9 N8 1.44(7) .
C9 C10 1.45(12) .
C9 H9 0.9500 .
C10 C11 1.44(11) .
C10 H10 0.9500 .
C11 C12 1.43(9) .
C11 H11 0.9500 .
C12 N8 1.50(10) .
C12 H12 0.9500 .
C13 N9 1.39(7) .
C13 C14 1.52(11) .
C13 H13 0.9500 .
C14 C15 1.38(13) .
C14 H14 0.9500 .
C15 C16 1.44(12) .
C15 H15 0.9500 .
C16 N9 1.52(8) .
C16 H16 0.9500 .
C17 N4 1.45(9) .
C17 C18 1.49(8) .
C17 H17A 0.9900 .
C17 H17B 0.9900 .
C18 C19 1.50(7) .
C18 H18A 0.9900 .
C18 H18B 0.9900 .
C19 N5 1.48(9) .
C19 H19A 0.9900 .
C19 H19B 0.9900 .
C20 N5 1.45(6) .
C20 C21 1.54(6) .
C20 H20A 0.9900 .
C20 H20B 0.9900 .
C21 C22 1.51(7) .
C21 H21A 0.9900 .
C21 H21B 0.9900 .
C22 C23 1.53(7) .
C22 H22A 0.9900 .
C22 H22B 0.9900 .
C23 N13 1.44(6) .
C23 H23A 0.9900 .
C23 H23B 0.9900 .
C24 N13 1.46(9) .
C24 C25 1.51(7) .
C24 H24A 0.9900 .
C24 H24B 0.9900 .
C25 C26 1.52(7) .
C25 H25A 0.9900 .
C25 H25B 0.9900 .
C26 N14 1.45(8) .
C26 H26A 0.9900 .
C26 H26B 0.9900 .
C27 N15 1.41(6) .
C27 C28 1.51(11) .
C27 H27 0.9500 .
C28 C29 1.43(13) .
C28 H28 0.9500 .
C29 C30 1.47(10) .
C29 H29 0.9500 .
C30 N15 1.46(9) .
C30 H30 0.9500 .
C31 C32 1.45(9) .
C31 N16 1.47(6) .
C31 H31 0.9500 .
C32 C33 1.47(10) .
C32 H32 0.9500 .
C33 C34 1.41(9) .
C33 H33 0.9500 .
C34 N16 1.49(7) .
C34 H34 0.9500 .
C35 N17 1.42(8) .
C35 C36 1.42(11) .
C35 H35 0.9500 .
C36 C37 1.52(10) .
C36 H36 0.9500 .
C37 C38 1.39(11) .
C37 H37 0.9500 .
C38 N17 1.49(10) .
C38 H38 0.9500 .
C39 N18 1.43(10) .
C39 C40 1.43(12) .
C39 H39 0.9500 .
C40 C41 1.39(12) .
C40 H40 0.9500 .
C41 C42 1.44(12) .
C41 H41 0.9500 .
C42 N18 1.45(8) .
C42 H42 0.9500 .
N1 P2 1.58(5) .
N1 P1 1.59(6) .
N2 P2 1.57(5) .
N2 P3 1.61(6) .
N3 P1 1.60(4) .
N3 P3 1.63(5) .
N4 P1 1.67(4) .
N4 H4N 0.8800 .
N5 P1 1.67(4) .
N6 P2 1.66(5) .
N7 P2 1.67(6) .
N8 P3 1.64(5) .
N9 P3 1.64(4) .
N10 P4 1.58(4) .
N10 P5 1.60(4) .
N11 P6 1.57(4) .
N11 P5 1.63(6) .
N12 P6 1.60(5) .
N12 P4 1.59(6) .
N13 P4 1.66(4) .
N14 P4 1.66(4) .
N14 H14N 0.8800 .
N15 P5 1.66(4) .
N16 P5 1.65(4) .
N17 P6 1.65(6) .
N18 P6 1.64(6) .
